data_4331950
loop_
_publ_author_name
'Chen, Chien-Hong'
'Lee, Gene-Hsiang'
'Liaw, Wen-Feng'

_publ_section_title
;
 Mononuclear [NiII(L)(P-(o-C6H4S)2(o-C6H4SH))]0/1-(L = Thiolate,
 Selenolate, PPh3, and Cl) Complexes with Intramolecular
 [Ni&#x00B7;&#x00B7;&#x00B7;S&#x00B7;&#x00B7;&#x00B7;H&#x00B7;&#x00B7;&#x00B7;S]/[Ni&#x00B7;&#x00B7;&#x00B7;H&#x00B7;&#x00B7;&#x00B7;S]
 Interactions Modulated by the Coordinated Ligand L:&#x00A0; Relevance to
 the [NiFe] Hydrogenases
;
_journal_issue 5
_journal_name_full 'Inorganic Chemistry'
_journal_page_first 2307
_journal_page_last 2316
_journal_paper_doi 10.1021/ic051924w
_journal_volume 45
_journal_year 2006
_chemical_formula_sum 'C61 H50 N Ni P3 S4'
_chemical_formula_weight 1076.88
_chemical_name_systematic
; 
 ? 
;
_space_group_IT_number 2
_symmetry_cell_setting triclinic
_symmetry_space_group_name_Hall '-P 1'
_symmetry_space_group_name_H-M 'P -1'
_atom_sites_solution_hydrogens geom
_atom_sites_solution_primary direct
_atom_sites_solution_secondary difmap
_audit_creation_method SHELXL-97
_cell_angle_alpha 88.472(1)
_cell_angle_beta 72.762(1)
_cell_angle_gamma 73.307(1)
_cell_formula_units_Z 2
_cell_length_a 10.5886(6)
_cell_length_b 15.6400(9)
_cell_length_c 17.3377(9)
_cell_measurement_reflns_used 6385
_cell_measurement_temperature 150(1)
_cell_measurement_theta_max 26.58
_cell_measurement_theta_min 2.46
_cell_volume 2621.3(3)
_computing_cell_refinement 'Bruker SAINT'
_computing_data_collection 'Bruker SMART'
_computing_data_reduction 'Bruker SAINT'
_computing_molecular_graphics 'Bruker SHELXTL'
_computing_publication_material 'Bruker SHELXTL'
_computing_structure_refinement 'SHELXL-97 (Sheldrick, 1997)'
_computing_structure_solution 'SHELXS-97 (Sheldrick, 1990)'
_diffrn_ambient_temperature 150(1)
_diffrn_measured_fraction_theta_full 0.997
_diffrn_measured_fraction_theta_max 0.997
_diffrn_measurement_device_type 'BRUKER SMART APEXCCD area detector'
_diffrn_measurement_method 'phi and omega scans'
_diffrn_radiation_monochromator graphite
_diffrn_radiation_source 'fine-focus sealed tube'
_diffrn_radiation_type MoK\a
_diffrn_radiation_wavelength 0.71073
_diffrn_reflns_av_R_equivalents 0.0464
_diffrn_reflns_av_sigmaI/netI 0.0558
_diffrn_reflns_limit_h_max 13
_diffrn_reflns_limit_h_min -13
_diffrn_reflns_limit_k_max 20
_diffrn_reflns_limit_k_min -20
_diffrn_reflns_limit_l_max 22
_diffrn_reflns_limit_l_min -22
_diffrn_reflns_number 33910
_diffrn_reflns_theta_full 27.50
_diffrn_reflns_theta_max 27.50
_diffrn_reflns_theta_min 1.23
_exptl_absorpt_coefficient_mu 0.662
_exptl_absorpt_correction_T_max 0.8414
_exptl_absorpt_correction_T_min 0.7776
_exptl_absorpt_correction_type multi-scan
_exptl_crystal_colour red-brown
_exptl_crystal_density_diffrn 1.364
_exptl_crystal_density_meas 0
_exptl_crystal_density_method 'not measured'
_exptl_crystal_description block
_exptl_crystal_F_000 1120
_exptl_crystal_size_max 0.40
_exptl_crystal_size_mid 0.32
_exptl_crystal_size_min 0.27
_refine_diff_density_max 0.715
_refine_diff_density_min -0.376
_refine_diff_density_rms 0.081
_refine_ls_extinction_method none
_refine_ls_goodness_of_fit_ref 1.085
_refine_ls_hydrogen_treatment mixed
_refine_ls_matrix_type full
_refine_ls_number_parameters 632
_refine_ls_number_reflns 12005
_refine_ls_number_restraints 0
_refine_ls_restrained_S_all 1.085
_refine_ls_R_factor_all 0.0659
_refine_ls_R_factor_gt 0.0503
_refine_ls_shift/su_max 0.007
_refine_ls_shift/su_mean 0.001
_refine_ls_structure_factor_coef Fsqd
_refine_ls_weighting_details 'calc w=1/[\s^2^(Fo^2^)+(0.0632P)^2^+0.5745P] where P=(Fo^2^+2Fc^2^)/3'
_refine_ls_weighting_scheme calc
_refine_ls_wR_factor_gt 0.1177
_refine_ls_wR_factor_ref 0.1306
_reflns_number_gt 9744
_reflns_number_total 12005
_reflns_threshold_expression >2sigma(I)
_cod_data_source_file ic051924wsup9.cif
_cod_data_source_block ic11251
_cod_depositor_comments
;
The following automatic conversions were performed:

'_symmetry_cell_setting' value 'Triclinic' changed to 'triclinic'
according to /home/saulius/struct/CIF-dictionaries/cif_core.dic
dictionary named 'cif_core.dic' version 2.4.2 from 2011-04-26.

Automatic conversion script
Id: cif_fix_values 1891 2012-01-12 08:04:46Z andrius 
;
_cod_original_sg_symbol_H-M P-1
_cod_database_code 4331950

loop_
_symmetry_equiv_pos_as_xyz
'x, y, z'
'-x, -y, -z'

loop_
_atom_site_label
_atom_site_type_symbol
_atom_site_fract_x
_atom_site_fract_y
_atom_site_fract_z
_atom_site_U_iso_or_equiv
_atom_site_adp_type
_atom_site_occupancy
_atom_site_symmetry_multiplicity
_atom_site_calc_flag
_atom_site_refinement_flags
Ni Ni 0.19596(3) 0.78219(2) 0.733552(19) 0.01869(9) Uani 1 1 d .
S1 S 0.13743(7) 0.80570(5) 0.62349(4) 0.02465(15) Uani 1 1 d .
S2 S 0.19779(7) 0.80399(5) 0.85909(4) 0.02583(16) Uani 1 1 d .
S3 S 0.51046(8) 0.68125(5) 0.62307(5) 0.03220(18) Uani 1 1 d .
S4 S 0.09022(7) 0.67628(5) 0.76953(4) 0.02573(16) Uani 1 1 d .
P1 P 0.30096(7) 0.87954(5) 0.70426(4) 0.02015(15) Uani 1 1 d .
C1 C 0.2740(3) 0.93245(18) 0.61447(16) 0.0236(6) Uani 1 1 d .
C2 C 0.3270(3) 1.0005(2) 0.57759(18) 0.0328(7) Uani 1 1 d .
H2A H 0.3852 1.0223 0.5993 0.039 Uiso 1 1 calc R
C3 C 0.2949(3) 1.0361(2) 0.50938(19) 0.0396(8) Uani 1 1 d .
H3A H 0.3297 1.0829 0.4844 0.048 Uiso 1 1 calc R
C4 C 0.2111(4) 1.0025(2) 0.47814(19) 0.0422(8) Uani 1 1 d .
H4A H 0.1870 1.0277 0.4321 0.051 Uiso 1 1 calc R
C5 C 0.1622(3) 0.9334(2) 0.51241(18) 0.0346(7) Uani 1 1 d .
H5A H 0.1069 0.9104 0.4891 0.042 Uiso 1 1 calc R
C6 C 0.1937(3) 0.89659(18) 0.58156(16) 0.0240(6) Uani 1 1 d .
C7 C 0.2361(3) 0.95832(18) 0.79054(16) 0.0243(6) Uani 1 1 d .
C8 C 0.2270(3) 1.0490(2) 0.79158(19) 0.0335(7) Uani 1 1 d .
H8A H 0.2479 1.0774 0.7422 0.040 Uiso 1 1 calc R
C9 C 0.1875(3) 1.0977(2) 0.8648(2) 0.0416(8) Uani 1 1 d .
H9A H 0.1786 1.1599 0.8659 0.050 Uiso 1 1 calc R
C10 C 0.1613(3) 1.0550(2) 0.9360(2) 0.0442(9) Uani 1 1 d .
H10A H 0.1380 1.0879 0.9860 0.053 Uiso 1 1 calc R
C11 C 0.1683(3) 0.9651(2) 0.93570(18) 0.0365(7) Uani 1 1 d .
H11A H 0.1496 0.9370 0.9854 0.044 Uiso 1 1 calc R
C12 C 0.2027(3) 0.91587(19) 0.86273(16) 0.0252(6) Uani 1 1 d .
C13 C 0.4882(3) 0.84748(18) 0.68780(15) 0.0225(6) Uani 1 1 d .
C14 C 0.5476(3) 0.9070(2) 0.71136(17) 0.0291(6) Uani 1 1 d .
H14A H 0.4906 0.9643 0.7357 0.035 Uiso 1 1 calc R
C15 C 0.6891(3) 0.8838(2) 0.69973(17) 0.0338(7) Uani 1 1 d .
H15A H 0.7280 0.9258 0.7152 0.041 Uiso 1 1 calc R
C16 C 0.7729(3) 0.8012(2) 0.66625(18) 0.0375(8) Uani 1 1 d .
H16A H 0.8693 0.7854 0.6595 0.045 Uiso 1 1 calc R
C17 C 0.7168(3) 0.7410(2) 0.64243(18) 0.0334(7) Uani 1 1 d .
H17A H 0.7750 0.6838 0.6188 0.040 Uiso 1 1 calc R
C18 C 0.5755(3) 0.7633(2) 0.65267(16) 0.0270(6) Uani 1 1 d .
C19 C 0.5073(4) 0.7132(2) 0.52388(19) 0.0433(8) Uani 1 1 d .
H19A H 0.4684 0.6742 0.5007 0.065 Uiso 1 1 calc R
H19B H 0.6017 0.7077 0.4896 0.065 Uiso 1 1 calc R
H19C H 0.4501 0.7754 0.5270 0.065 Uiso 1 1 calc R
C20 C 0.1184(3) 0.60539(18) 0.68431(17) 0.0261(6) Uani 1 1 d .
C21 C 0.0126(3) 0.5759(2) 0.67396(19) 0.0345(7) Uani 1 1 d .
H21A H -0.0771 0.5967 0.7118 0.041 Uiso 1 1 calc R
C22 C 0.0340(4) 0.5172(2) 0.6101(2) 0.0460(9) Uani 1 1 d .
H22A H -0.0404 0.4979 0.6049 0.055 Uiso 1 1 calc R
C23 C 0.1619(4) 0.4867(2) 0.5540(2) 0.0496(9) Uani 1 1 d .
H23A H 0.1766 0.4461 0.5103 0.060 Uiso 1 1 calc R
C24 C 0.2683(4) 0.5156(2) 0.5621(2) 0.0521(10) Uani 1 1 d .
H24A H 0.3569 0.4958 0.5229 0.063 Uiso 1 1 calc R
C25 C 0.2478(3) 0.5733(2) 0.6266(2) 0.0439(8) Uani 1 1 d .
H25A H 0.3233 0.5914 0.6319 0.053 Uiso 1 1 calc R
P2 P 0.74362(7) 0.34071(5) 0.81601(4) 0.02022(15) Uani 1 1 d .
P3 P 0.59331(7) 0.20717(4) 0.87153(4) 0.01940(15) Uani 1 1 d .
N1 N 0.7114(2) 0.25402(15) 0.85473(13) 0.0229(5) Uani 1 1 d .
C26 C 0.8608(3) 0.36696(17) 0.86160(15) 0.0202(5) Uani 1 1 d .
C27 C 0.9036(3) 0.31350(18) 0.91969(17) 0.0260(6) Uani 1 1 d .
H27A H 0.8734 0.2620 0.9342 0.031 Uiso 1 1 calc R
C28 C 0.9908(3) 0.33591(19) 0.95637(18) 0.0300(6) Uani 1 1 d .
H28A H 1.0191 0.3003 0.9969 0.036 Uiso 1 1 calc R
C29 C 1.0364(3) 0.4095(2) 0.93431(18) 0.0316(7) Uani 1 1 d .
H29A H 1.0979 0.4235 0.9587 0.038 Uiso 1 1 calc R
C30 C 0.9932(3) 0.4633(2) 0.87664(18) 0.0328(7) Uani 1 1 d .
H30A H 1.0242 0.5144 0.8620 0.039 Uiso 1 1 calc R
C31 C 0.9050(3) 0.44227(19) 0.84053(17) 0.0284(6) Uani 1 1 d .
H31A H 0.8745 0.4793 0.8013 0.034 Uiso 1 1 calc R
C32 C 0.8254(3) 0.32302(18) 0.70884(16) 0.0245(6) Uani 1 1 d .
C33 C 0.9678(3) 0.3029(2) 0.67718(19) 0.0426(9) Uani 1 1 d .
H33A H 1.0222 0.3045 0.7116 0.051 Uiso 1 1 calc R
C34 C 1.0309(4) 0.2804(3) 0.5949(2) 0.0589(12) Uani 1 1 d .
H34A H 1.1285 0.2668 0.5731 0.071 Uiso 1 1 calc R
C35 C 0.9520(4) 0.2779(3) 0.5450(2) 0.0526(10) Uani 1 1 d .
H35A H 0.9952 0.2626 0.4888 0.063 Uiso 1 1 calc R
C36 C 0.8110(4) 0.2973(2) 0.57645(18) 0.0415(8) Uani 1 1 d .
H36A H 0.7570 0.2958 0.5417 0.050 Uiso 1 1 calc R
C37 C 0.7475(3) 0.3189(2) 0.65785(17) 0.0316(7) Uani 1 1 d .
H37A H 0.6500 0.3310 0.6793 0.038 Uiso 1 1 calc R
C38 C 0.5914(3) 0.43506(17) 0.83707(16) 0.0227(6) Uani 1 1 d .
C39 C 0.5555(3) 0.4944(2) 0.78049(18) 0.0338(7) Uani 1 1 d .
H39A H 0.6184 0.4905 0.7277 0.041 Uiso 1 1 calc R
C40 C 0.4285(3) 0.5589(2) 0.8011(2) 0.0423(8) Uani 1 1 d .
H40A H 0.4040 0.5989 0.7622 0.051 Uiso 1 1 calc R
C41 C 0.3372(3) 0.5655(2) 0.87782(18) 0.0356(7) Uani 1 1 d .
H41A H 0.2489 0.6088 0.8910 0.043 Uiso 1 1 calc R
C42 C 0.3734(3) 0.50969(19) 0.93535(17) 0.0295(6) Uani 1 1 d .
H42A H 0.3118 0.5159 0.9887 0.035 Uiso 1 1 calc R
C43 C 0.4998(3) 0.44466(18) 0.91519(16) 0.0249(6) Uani 1 1 d .
H43A H 0.5247 0.4061 0.9549 0.030 Uiso 1 1 calc R
C44 C 0.6745(3) 0.08985(17) 0.86696(15) 0.0217(5) Uani 1 1 d .
C45 C 0.8161(3) 0.05591(19) 0.83063(18) 0.0285(6) Uani 1 1 d .
H45A H 0.8696 0.0954 0.8094 0.034 Uiso 1 1 calc R
C46 C 0.8792(3) -0.03509(19) 0.82535(19) 0.0323(7) Uani 1 1 d .
H46A H 0.9759 -0.0581 0.7999 0.039 Uiso 1 1 calc R
C47 C 0.8026(3) -0.09270(19) 0.85687(18) 0.0308(7) Uani 1 1 d .
H47A H 0.8467 -0.1552 0.8537 0.037 Uiso 1 1 calc R
C48 C 0.6606(3) -0.05915(19) 0.89342(17) 0.0310(7) Uani 1 1 d .
H48A H 0.6077 -0.0988 0.9151 0.037 Uiso 1 1 calc R
C49 C 0.5963(3) 0.03194(19) 0.89827(17) 0.0278(6) Uani 1 1 d .
H49A H 0.4993 0.0549 0.9228 0.033 Uiso 1 1 calc R
C50 C 0.4766(3) 0.23944(17) 0.97208(15) 0.0200(5) Uani 1 1 d .
C51 C 0.5368(3) 0.24323(19) 1.03271(16) 0.0271(6) Uani 1 1 d .
H51A H 0.6346 0.2271 1.0201 0.033 Uiso 1 1 calc R
C52 C 0.4539(3) 0.2705(2) 1.11152(17) 0.0321(7) Uani 1 1 d .
H52A H 0.4949 0.2729 1.1530 0.039 Uiso 1 1 calc R
C53 C 0.3124(3) 0.2942(2) 1.12943(17) 0.0320(7) Uani 1 1 d .
H53A H 0.2559 0.3137 1.1833 0.038 Uiso 1 1 calc R
C54 C 0.2513(3) 0.28978(19) 1.06984(17) 0.0286(6) Uani 1 1 d .
H54A H 0.1535 0.3062 1.0829 0.034 Uiso 1 1 calc R
C55 C 0.3331(3) 0.26140(18) 0.99108(16) 0.0250(6) Uani 1 1 d .
H55A H 0.2916 0.2569 0.9503 0.030 Uiso 1 1 calc R
C56 C 0.4962(3) 0.22794(19) 0.79974(16) 0.0237(6) Uani 1 1 d .
C57 C 0.5314(3) 0.1650(2) 0.73579(17) 0.0329(7) Uani 1 1 d .
H57A H 0.6009 0.1098 0.7325 0.039 Uiso 1 1 calc R
C58 C 0.4648(4) 0.1832(3) 0.67709(19) 0.0462(9) Uani 1 1 d .
H58A H 0.4897 0.1408 0.6330 0.055 Uiso 1 1 calc R
C59 C 0.3626(4) 0.2624(3) 0.68208(19) 0.0484(9) Uani 1 1 d .
H59A H 0.3150 0.2732 0.6425 0.058 Uiso 1 1 calc R
C60 C 0.3287(3) 0.3262(3) 0.74420(19) 0.0432(8) Uani 1 1 d .
H60A H 0.2602 0.3816 0.7465 0.052 Uiso 1 1 calc R
C61 C 0.3953(3) 0.3089(2) 0.80319(17) 0.0304(6) Uani 1 1 d .
H61A H 0.3721 0.3525 0.8462 0.036 Uiso 1 1 calc R

loop_
_atom_site_aniso_label
_atom_site_aniso_U_11
_atom_site_aniso_U_22
_atom_site_aniso_U_33
_atom_site_aniso_U_23
_atom_site_aniso_U_13
_atom_site_aniso_U_12
Ni 0.01723(17) 0.01940(18) 0.02026(18) 0.00007(13) -0.00715(13) -0.00493(13)
S1 0.0259(4) 0.0300(4) 0.0234(3) 0.0018(3) -0.0117(3) -0.0118(3)
S2 0.0284(4) 0.0281(4) 0.0221(3) 0.0023(3) -0.0116(3) -0.0058(3)
S3 0.0289(4) 0.0327(4) 0.0327(4) -0.0036(3) -0.0073(3) -0.0070(3)
S4 0.0252(4) 0.0234(3) 0.0274(4) 0.0004(3) -0.0043(3) -0.0089(3)
P1 0.0182(3) 0.0227(3) 0.0205(3) -0.0011(3) -0.0063(3) -0.0068(3)
C1 0.0191(13) 0.0262(14) 0.0240(14) 0.0011(11) -0.0058(11) -0.0051(11)
C2 0.0318(16) 0.0332(17) 0.0357(17) 0.0050(13) -0.0086(13) -0.0146(13)
C3 0.0430(19) 0.0392(19) 0.0382(18) 0.0148(14) -0.0100(15) -0.0179(16)
C4 0.048(2) 0.047(2) 0.0314(17) 0.0183(15) -0.0150(15) -0.0122(16)
C5 0.0334(17) 0.0437(19) 0.0309(16) 0.0067(14) -0.0149(13) -0.0126(14)
C6 0.0188(13) 0.0280(14) 0.0240(14) 0.0012(11) -0.0063(11) -0.0052(11)
C7 0.0183(13) 0.0277(15) 0.0260(14) -0.0048(11) -0.0048(11) -0.0067(11)
C8 0.0299(16) 0.0306(16) 0.0394(17) -0.0040(13) -0.0075(13) -0.0103(13)
C9 0.0393(19) 0.0309(17) 0.053(2) -0.0129(15) -0.0101(16) -0.0100(15)
C10 0.044(2) 0.047(2) 0.0393(19) -0.0235(16) -0.0131(15) -0.0077(16)
C11 0.0356(17) 0.0456(19) 0.0273(16) -0.0061(14) -0.0106(13) -0.0084(15)
C12 0.0211(13) 0.0266(14) 0.0267(14) -0.0037(11) -0.0097(11) -0.0022(11)
C13 0.0189(13) 0.0308(15) 0.0192(13) 0.0040(11) -0.0067(10) -0.0089(11)
C14 0.0263(15) 0.0366(16) 0.0273(15) 0.0024(12) -0.0095(12) -0.0122(13)
C15 0.0295(16) 0.057(2) 0.0259(15) 0.0087(14) -0.0126(12) -0.0258(15)
C16 0.0191(14) 0.064(2) 0.0318(16) 0.0107(15) -0.0088(12) -0.0153(15)
C17 0.0200(14) 0.0452(19) 0.0308(16) 0.0035(14) -0.0066(12) -0.0044(13)
C18 0.0219(14) 0.0366(16) 0.0222(14) 0.0015(12) -0.0054(11) -0.0093(12)
C19 0.0400(19) 0.055(2) 0.0346(18) -0.0015(16) -0.0136(15) -0.0100(17)
C20 0.0304(15) 0.0171(13) 0.0312(15) 0.0035(11) -0.0106(12) -0.0063(11)
C21 0.0287(16) 0.0304(16) 0.0421(18) -0.0023(13) -0.0094(14) -0.0059(13)
C22 0.045(2) 0.041(2) 0.058(2) -0.0093(17) -0.0234(18) -0.0133(17)
C23 0.062(2) 0.0361(19) 0.049(2) -0.0141(16) -0.0174(19) -0.0093(18)
C24 0.049(2) 0.041(2) 0.052(2) -0.0198(17) 0.0047(17) -0.0105(17)
C25 0.0334(18) 0.0374(18) 0.054(2) -0.0150(16) 0.0019(15) -0.0140(15)
P2 0.0179(3) 0.0204(3) 0.0209(3) -0.0029(3) -0.0052(3) -0.0036(3)
P3 0.0158(3) 0.0205(3) 0.0208(3) -0.0022(3) -0.0055(3) -0.0033(3)
N1 0.0195(11) 0.0211(11) 0.0283(12) -0.0003(9) -0.0084(9) -0.0047(9)
C26 0.0172(12) 0.0198(13) 0.0217(13) -0.0038(10) -0.0047(10) -0.0033(10)
C27 0.0223(14) 0.0216(14) 0.0329(15) 0.0000(11) -0.0100(12) -0.0024(11)
C28 0.0244(14) 0.0301(16) 0.0351(16) -0.0028(13) -0.0165(12) 0.0006(12)
C29 0.0203(14) 0.0339(16) 0.0394(17) -0.0159(13) -0.0100(12) -0.0034(12)
C30 0.0331(16) 0.0259(15) 0.0401(17) -0.0074(13) -0.0076(13) -0.0125(13)
C31 0.0319(16) 0.0238(14) 0.0295(15) -0.0016(12) -0.0078(12) -0.0096(12)
C32 0.0251(14) 0.0268(14) 0.0201(13) -0.0042(11) -0.0030(11) -0.0088(12)
C33 0.0246(16) 0.067(2) 0.0351(17) -0.0197(16) -0.0039(13) -0.0144(16)
C34 0.0311(18) 0.096(3) 0.041(2) -0.036(2) 0.0080(15) -0.022(2)
C35 0.050(2) 0.078(3) 0.0297(18) -0.0196(18) 0.0002(16) -0.030(2)
C36 0.044(2) 0.057(2) 0.0271(16) -0.0080(15) -0.0097(14) -0.0196(17)
C37 0.0291(15) 0.0423(18) 0.0228(14) -0.0005(13) -0.0067(12) -0.0102(14)
C38 0.0233(14) 0.0194(13) 0.0247(14) -0.0020(10) -0.0081(11) -0.0037(11)
C39 0.0321(16) 0.0329(16) 0.0254(15) 0.0043(12) -0.0020(12) -0.0002(13)
C40 0.044(2) 0.0338(18) 0.0376(18) 0.0115(14) -0.0110(15) 0.0039(15)
C41 0.0297(16) 0.0296(16) 0.0368(17) -0.0017(13) -0.0063(13) 0.0045(13)
C42 0.0287(15) 0.0271(15) 0.0267(15) -0.0055(12) -0.0047(12) -0.0022(12)
C43 0.0296(15) 0.0212(14) 0.0214(13) -0.0018(11) -0.0097(11) -0.0013(11)
C44 0.0214(13) 0.0204(13) 0.0219(13) -0.0018(10) -0.0075(11) -0.0028(11)
C45 0.0203(14) 0.0255(15) 0.0376(16) -0.0029(12) -0.0070(12) -0.0052(12)
C46 0.0218(14) 0.0281(15) 0.0445(18) -0.0064(13) -0.0135(13) 0.0007(12)
C47 0.0357(17) 0.0200(14) 0.0352(16) -0.0025(12) -0.0155(13) -0.0008(12)
C48 0.0361(17) 0.0256(15) 0.0277(15) 0.0011(12) -0.0037(13) -0.0097(13)
C49 0.0241(14) 0.0256(15) 0.0282(15) -0.0014(12) -0.0009(12) -0.0057(12)
C50 0.0188(13) 0.0198(13) 0.0202(13) -0.0007(10) -0.0061(10) -0.0031(10)
C51 0.0234(14) 0.0304(15) 0.0286(15) 0.0025(12) -0.0123(12) -0.0051(12)
C52 0.0384(17) 0.0369(17) 0.0228(14) -0.0005(12) -0.0139(13) -0.0088(14)
C53 0.0377(17) 0.0307(16) 0.0190(14) -0.0024(12) -0.0026(12) -0.0030(13)
C54 0.0217(14) 0.0293(15) 0.0265(14) 0.0024(12) -0.0032(11) 0.0011(12)
C55 0.0231(14) 0.0281(15) 0.0234(14) 0.0027(11) -0.0077(11) -0.0064(12)
C56 0.0202(13) 0.0319(15) 0.0217(13) 0.0020(11) -0.0069(11) -0.0112(12)
C57 0.0390(17) 0.0374(17) 0.0260(15) 0.0002(13) -0.0088(13) -0.0178(14)
C58 0.056(2) 0.071(3) 0.0256(16) -0.0015(16) -0.0148(15) -0.037(2)
C59 0.0379(19) 0.090(3) 0.0274(17) 0.0128(18) -0.0181(15) -0.026(2)
C60 0.0275(16) 0.070(2) 0.0290(17) 0.0128(16) -0.0117(13) -0.0073(16)
C61 0.0231(14) 0.0410(18) 0.0254(15) 0.0040(13) -0.0079(12) -0.0065(13)

loop_
_atom_type_symbol
_atom_type_description
_atom_type_scat_dispersion_real
_atom_type_scat_dispersion_imag
_atom_type_scat_source
C C 0.0033 0.0016 'International Tables Vol C Tables 4.2.6.8 and 6.1.1.4'
H H 0.0000 0.0000 'International Tables Vol C Tables 4.2.6.8 and 6.1.1.4'
N N 0.0061 0.0033 'International Tables Vol C Tables 4.2.6.8 and 6.1.1.4'
P P 0.1023 0.0942 'International Tables Vol C Tables 4.2.6.8 and 6.1.1.4'
S S 0.1246 0.1234 'International Tables Vol C Tables 4.2.6.8 and 6.1.1.4'
Ni Ni 0.3393 1.1124 'International Tables Vol C Tables 4.2.6.8 and 6.1.1.4'

loop_
_geom_angle_atom_site_label_1
_geom_angle_atom_site_label_2
_geom_angle_atom_site_label_3
_geom_angle
P1 Ni S1 89.14(3)
P1 Ni S2 85.68(3)
S1 Ni S2 159.61(3)
P1 Ni S4 176.97(3)
S1 Ni S4 93.79(3)
S2 Ni S4 91.82(3)
C6 S1 Ni 106.30(9)
C12 S2 Ni 103.04(9)
C18 S3 C19 100.66(15)
C20 S4 Ni 110.55(9)
C7 P1 C1 111.85(13)
C7 P1 C13 102.21(12)
C1 P1 C13 105.81(12)
C7 P1 Ni 106.73(9)
C1 P1 Ni 110.53(9)
C13 P1 Ni 119.48(9)
C6 C1 C2 120.9(3)
C6 C1 P1 112.5(2)
C2 C1 P1 126.5(2)
C3 C2 C1 120.0(3)
C4 C3 C2 119.0(3)
C5 C4 C3 121.4(3)
C4 C5 C6 120.3(3)
C1 C6 C5 118.3(3)
C1 C6 S1 121.0(2)
C5 C6 S1 120.7(2)
C8 C7 C12 120.9(3)
C8 C7 P1 127.9(2)
C12 C7 P1 111.1(2)
C9 C8 C7 119.9(3)
C10 C9 C8 119.4(3)
C9 C10 C11 121.2(3)
C10 C11 C12 120.2(3)
C11 C12 C7 118.4(3)
C11 C12 S2 122.1(2)
C7 C12 S2 119.5(2)
C14 C13 C18 117.9(3)
C14 C13 P1 120.0(2)
C18 C13 P1 122.1(2)
C15 C14 C13 120.9(3)
C16 C15 C14 120.7(3)
C15 C16 C17 119.6(3)
C16 C17 C18 120.6(3)
C17 C18 C13 120.3(3)
C17 C18 S3 118.0(2)
C13 C18 S3 121.7(2)
C21 C20 C25 116.7(3)
C21 C20 S4 120.8(2)
C25 C20 S4 122.4(2)
C22 C21 C20 121.7(3)
C23 C22 C21 120.6(3)
C22 C23 C24 119.1(3)
C23 C24 C25 120.5(3)
C24 C25 C20 121.3(3)
N1 P2 C32 111.91(12)
N1 P2 C38 112.14(12)
C32 P2 C38 109.64(13)
N1 P2 C26 106.99(12)
C32 P2 C26 108.30(12)
C38 P2 C26 107.67(12)
N1 P3 C44 106.87(12)
N1 P3 C50 110.22(12)
C44 P3 C50 107.52(12)
N1 P3 C56 114.61(12)
C44 P3 C56 107.98(12)
C50 P3 C56 109.37(12)
P3 N1 P2 138.88(15)
C27 C26 C31 120.2(2)
C27 C26 P2 119.8(2)
C31 C26 P2 120.0(2)
C26 C27 C28 119.4(3)
C29 C28 C27 120.3(3)
C28 C29 C30 120.4(3)
C31 C30 C29 119.8(3)
C30 C31 C26 119.9(3)
C33 C32 C37 119.4(3)
C33 C32 P2 120.6(2)
C37 C32 P2 119.7(2)
C32 C33 C34 119.9(3)
C35 C34 C33 120.0(3)
C36 C35 C34 120.1(3)
C35 C36 C37 120.5(3)
C36 C37 C32 120.2(3)
C39 C38 C43 118.9(2)
C39 C38 P2 124.9(2)
C43 C38 P2 116.1(2)
C40 C39 C38 120.0(3)
C39 C40 C41 120.4(3)
C42 C41 C40 120.3(3)
C41 C42 C43 119.7(3)
C42 C43 C38 120.7(3)
C45 C44 C49 119.9(2)
C45 C44 P3 119.8(2)
C49 C44 P3 120.3(2)
C46 C45 C44 120.1(3)
C47 C46 C45 120.3(3)
C46 C47 C48 119.9(3)
C49 C48 C47 120.1(3)
C48 C49 C44 119.7(3)
C51 C50 C55 119.8(2)
C51 C50 P3 116.2(2)
C55 C50 P3 123.9(2)
C52 C51 C50 119.9(3)
C53 C52 C51 119.9(3)
C52 C53 C54 120.7(3)
C53 C54 C55 120.0(3)
C54 C55 C50 119.6(3)
C57 C56 C61 119.5(3)
C57 C56 P3 119.2(2)
C61 C56 P3 121.1(2)
C58 C57 C56 119.7(3)
C59 C58 C57 120.5(3)
C58 C59 C60 120.5(3)
C59 C60 C61 119.5(3)
C60 C61 C56 120.3(3)

loop_
_geom_bond_atom_site_label_1
_geom_bond_atom_site_label_2
_geom_bond_distance
Ni P1 2.0998(7)
Ni S1 2.1664(7)
Ni S2 2.2187(7)
Ni S4 2.2322(7)
S1 C6 1.755(3)
S2 C12 1.769(3)
S3 C18 1.771(3)
S3 C19 1.785(3)
S4 C20 1.771(3)
P1 C7 1.797(3)
P1 C1 1.803(3)
P1 C13 1.834(3)
C1 C6 1.393(4)
C1 C2 1.397(4)
C2 C3 1.386(4)
C3 C4 1.388(5)
C4 C5 1.376(4)
C5 C6 1.403(4)
C7 C8 1.395(4)
C7 C12 1.400(4)
C8 C9 1.385(4)
C9 C10 1.381(5)
C10 C11 1.387(5)
C11 C12 1.395(4)
C13 C14 1.392(4)
C13 C18 1.403(4)
C14 C15 1.390(4)
C15 C16 1.367(5)
C16 C17 1.378(4)
C17 C18 1.392(4)
C20 C21 1.385(4)
C20 C25 1.397(4)
C21 C22 1.381(4)
C22 C23 1.370(5)
C23 C24 1.372(5)
C24 C25 1.382(5)
P2 N1 1.577(2)
P2 C32 1.793(3)
P2 C38 1.795(3)
P2 C26 1.796(3)
P3 N1 1.576(2)
P3 C44 1.781(3)
P3 C50 1.798(3)
P3 C56 1.805(3)
C26 C27 1.388(4)
C26 C31 1.390(4)
C27 C28 1.388(4)
C28 C29 1.374(4)
C29 C30 1.386(4)
C30 C31 1.380(4)
C32 C33 1.385(4)
C32 C37 1.390(4)
C33 C34 1.390(4)
C34 C35 1.377(5)
C35 C36 1.372(5)
C36 C37 1.375(4)
C38 C39 1.392(4)
C38 C43 1.395(4)
C39 C40 1.382(4)
C40 C41 1.380(4)
C41 C42 1.376(4)
C42 C43 1.381(4)
C44 C45 1.388(4)
C44 C49 1.393(4)
C45 C46 1.380(4)
C46 C47 1.378(4)
C47 C48 1.392(4)
C48 C49 1.384(4)
C50 C51 1.392(4)
C50 C55 1.394(4)
C51 C52 1.387(4)
C52 C53 1.375(4)
C53 C54 1.384(4)
C54 C55 1.386(4)
C56 C57 1.392(4)
C56 C61 1.392(4)
C57 C58 1.382(4)
C58 C59 1.375(5)
C59 C60 1.382(5)
C60 C61 1.386(4)
